data_9010723
loop_
_publ_author_name
'Martucci, A.'
'Sacerdoti, M.'
'Cruciani, G.'
'Dalconi, C.'

_publ_section_title
;
 In situ time resolved synchrotron powder diffraction study of mordenite
 Sample: T = 200 C
;
_journal_name_full 'European Journal of Mineralogy'
_journal_page_first 485
_journal_page_last 493
_journal_paper_doi 10.1127/0935-1221/2003/0015-0485
_journal_volume 15
_journal_year 2003
_chemical_formula_sum 'Al1.85 Ca0.439 Fe0.007 H23.4 Mg0.008 O28.887 Si10.133'
_chemical_name_mineral Mordenite
_space_group_IT_number 63
_symmetry_space_group_name_Hall '-C 2c 2'
_symmetry_space_group_name_H-M 'C m c m'
_cell_angle_alpha 90
_cell_angle_beta 90
_cell_angle_gamma 90
_cell_length_a 18.074
_cell_length_b 20.446
_cell_length_c 7.531
_cell_volume 2783.013
_database_code_amcsd 0006996
_diffrn_ambient_temperature 473.15
_exptl_crystal_density_diffrn 2.001
_cod_original_formula_sum 'O28.887 Ca.439 Mg.008 Si10.133 Al1.85 Fe.007 H23.4'
_cod_database_code 9010723

loop_
_space_group_symop_operation_xyz
x,y,z
1/2+x,1/2+y,z
x,-y,1/2+z
1/2+x,1/2-y,1/2+z
-x,y,1/2-z
1/2-x,1/2+y,1/2-z
-x,y,z
1/2-x,1/2+y,z
x,-y,-z
1/2+x,1/2-y,-z
x,y,1/2-z
1/2+x,1/2+y,1/2-z
-x,-y,1/2+z
1/2-x,1/2-y,1/2+z
-x,-y,-z
1/2-x,1/2-y,-z

loop_
_atom_site_label
_atom_site_fract_x
_atom_site_fract_y
_atom_site_fract_z
_atom_site_occupancy
_atom_site_U_iso_or_equiv
_atom_site_type_symbol
_atom_site_attached_hydrogens
WatA 0.00000 0.50000 0.00000 0.75000 0.11300 O 2
WatB 0.00000 0.56900 0.15400 0.44900 0.13600 O 2
CaC* 0.41000 0.11600 0.25000 0.02300 0.08000 Ca 0
MgC* 0.41000 0.11600 0.25000 0.00100 0.08000 Mg 0
SrC* 0.41000 0.11600 0.25000 0.00010 0.08000 Sr 0
WatC* 0.41000 0.11600 0.25000 0.09600 0.08000 O 2
CaD* 0.50000 0.25400 0.37700 0.03100 0.14000 Ca 0
MgD* 0.50000 0.25400 0.37700 0.00140 0.14000 Mg 0
SrD* 0.50000 0.25400 0.37700 0.00010 0.14000 Sr 0
WatD* 0.50000 0.25400 0.37700 0.13300 0.14000 O 2
WatE 0.60000 0.50200 0.25000 0.51900 0.11600 O 2
CaF 0.50000 0.40700 0.25000 0.33150 0.13000 Ca 0
MgF 0.50000 0.40700 0.25000 0.00310 0.13000 Mg 0
SrF 0.50000 0.40700 0.25000 0.00040 0.13000 Sr 0
WatF 0.50000 0.40700 0.25000 0.14100 0.13000 O 2
WatG 0.50000 0.35100 0.41900 0.06100 0.10000 O 2
WatG* 0.50000 0.35100 0.41900 0.06100 0.10000 O 2
WatH 0.09000 0.00000 0.00000 0.17800 0.10200 O 2
WatJ 0.00000 0.10300 0.00300 0.50100 0.10100 O 2
SiT1 0.30600 0.07500 0.03400 0.84440 0.04800 Si 0
AlT1 0.30600 0.07500 0.03400 0.15420 0.04800 Al 0
FeT1 0.30600 0.07500 0.03400 0.00060 0.04800 Fe 0
SiT2 0.30600 0.30800 0.04100 0.84440 0.04800 Si 0
AlT2 0.30600 0.30800 0.04100 0.15420 0.04800 Al 0
FeT2 0.30600 0.30800 0.04100 0.00060 0.04800 Fe 0
SiT3 0.09200 0.38500 0.25000 0.84440 0.04800 Si 0
AlT3 0.09200 0.38500 0.25000 0.15420 0.04800 Al 0
FeT3 0.09200 0.38500 0.25000 0.00060 0.04800 Fe 0
SiT4 0.08600 0.22600 0.25000 0.84440 0.04800 Si 0
AlT4 0.08600 0.22600 0.25000 0.15420 0.04800 Al 0
FeT4 0.08600 0.22600 0.25000 0.00060 0.04800 Fe 0
O1 0.12200 0.41400 0.44300 1.00000 0.06200 O 0
O2 0.12400 0.18700 0.41600 1.00000 0.06200 O 0
O3 0.23700 0.12600 0.98600 1.00000 0.06200 O 0
O4 0.09000 0.30800 0.25000 1.00000 0.06200 O 0
O5 0.15800 0.20100 0.75000 1.00000 0.06200 O 0
O6 0.18500 0.42300 0.75000 1.00000 0.06200 O 0
O7 0.23400 0.50000 0.50000 1.00000 0.06200 O 0
O8 0.25000 0.25000 0.50000 1.00000 0.06200 O 0
O9 0.00000 0.40000 0.25000 1.00000 0.06200 O 0
O10 0.00000 0.20300 0.25000 1.00000 0.06200 O 0

loop_
_cod_changelog_entry_id
_cod_changelog_entry_author
_cod_changelog_entry_date
_cod_changelog_entry_text
1
;cod-tools version 3.8.0
Id: cif_guess_AMCSD_atom_types 9581 2023-05-17 12:35:41Z saulius
;
2023-05-23T09:23:09+03:00
;Derived atom types and hydrogen counts
from atom names that follow the AMCSD naming convention
(Wat == water, O-H == hydroxyl).
;

loop_
_cod_related_entry_id
_cod_related_entry_database
_cod_related_entry_code
1 AMCSD 0006996

_cell_formula_units_Z 4
_cod_duplicate_entry 9005606
